data_2229980
loop_
_publ_author_name
'Betz, Richard'
'McCleland, Cedric'
'Marchand, Harold'

_publ_section_title
;
 2-Bromo-1-phenylethanone
;
_journal_coeditor_code FY2008
_journal_issue 5
_journal_name_full 'Acta Crystallographica Section E'
_journal_page_first o1207
_journal_paper_doi 10.1107/S1600536811014644
_journal_volume 67
_journal_year 2011
_chemical_formula_iupac 'C8 H7 Br O'
_chemical_formula_moiety 'C8 H7 Br O'
_chemical_formula_sum 'C8 H7 Br O'
_chemical_formula_weight 199.05
_chemical_name_common
;
\a-Bromo-acetophenone
;
_chemical_name_systematic
;
2-Bromo-1-phenylethanone
;
_space_group_IT_number 19
_symmetry_cell_setting orthorhombic
_symmetry_space_group_name_Hall 'P 2ac 2ab'
_symmetry_space_group_name_H-M 'P 21 21 21'
_atom_sites_solution_hydrogens geom
_atom_sites_solution_primary direct
_atom_sites_solution_secondary difmap
_audit_creation_method SHELXL97
_cell_angle_alpha 90.00
_cell_angle_beta 90.00
_cell_angle_gamma 90.00
_cell_formula_units_Z 4
_cell_length_a 4.1459(2)
_cell_length_b 9.6731(5)
_cell_length_c 18.8178(9)
_cell_measurement_reflns_used 5571
_cell_measurement_temperature 200(2)
_cell_measurement_theta_max 28.20
_cell_measurement_theta_min 2.37
_cell_volume 754.66(6)
_computing_cell_refinement 'SAINT (Bruker, 2010)'
_computing_data_collection 'APEX2 (Bruker, 2010)'
_computing_data_reduction 'SAINT (Bruker, 2010)'
_computing_molecular_graphics
;
ORTEP-3 (Farrugia, 1997) and Mercury (Macrae <i>et al.</i>,
2008)
;
_computing_publication_material
;
SHELXL97 (Sheldrick, 2008) and PLATON (Spek, 2009)
;
_computing_structure_refinement 'SHELXL97 (Sheldrick, 2008)'
_computing_structure_solution 'SHELXS97 (Sheldrick, 2008)'
_diffrn_ambient_temperature 200(2)
_diffrn_measured_fraction_theta_full 0.996
_diffrn_measured_fraction_theta_max 0.996
_diffrn_measurement_device_type 'Bruker APEXII CCD'
_diffrn_measurement_method '\f and \w'
_diffrn_radiation_monochromator graphite
_diffrn_radiation_source 'fine-focus sealed tube'
_diffrn_radiation_type MoK\a
_diffrn_radiation_wavelength 0.71073
_diffrn_reflns_av_R_equivalents 0.0373
_diffrn_reflns_av_sigmaI/netI 0.0365
_diffrn_reflns_limit_h_max 5
_diffrn_reflns_limit_h_min -4
_diffrn_reflns_limit_k_max 12
_diffrn_reflns_limit_k_min -12
_diffrn_reflns_limit_l_max 24
_diffrn_reflns_limit_l_min -25
_diffrn_reflns_number 7436
_diffrn_reflns_theta_full 28.27
_diffrn_reflns_theta_max 28.27
_diffrn_reflns_theta_min 3.87
_exptl_absorpt_coefficient_mu 5.369
_exptl_absorpt_correction_T_max 1.0000
_exptl_absorpt_correction_T_min 0.5883
_exptl_absorpt_correction_type multi-scan
_exptl_absorpt_process_details '(SADABS; Bruker, 2010)'
_exptl_crystal_colour colourless
_exptl_crystal_density_diffrn 1.752
_exptl_crystal_density_method 'not measured'
_exptl_crystal_description platelet
_exptl_crystal_F_000 392
_exptl_crystal_size_max 0.538
_exptl_crystal_size_mid 0.429
_exptl_crystal_size_min 0.092
_refine_diff_density_max 0.416
_refine_diff_density_min -0.657
_refine_ls_abs_structure_details 'Flack (1983), with 736 Friedel pairs'
_refine_ls_abs_structure_Flack 0.015(14)
_refine_ls_extinction_method none
_refine_ls_goodness_of_fit_ref 1.075
_refine_ls_hydrogen_treatment constr
_refine_ls_matrix_type full
_refine_ls_number_parameters 91
_refine_ls_number_reflns 1867
_refine_ls_number_restraints 0
_refine_ls_restrained_S_all 1.075
_refine_ls_R_factor_all 0.0332
_refine_ls_R_factor_gt 0.0289
_refine_ls_shift/su_max 0.000
_refine_ls_shift/su_mean 0.000
_refine_ls_structure_factor_coef Fsqd
_refine_ls_weighting_details 'calc w = 1/[\s^2^(Fo^2^)+(0.0377P)^2^+0.0956P] where P=(Fo^2^+2Fc^2^)/3'
_refine_ls_weighting_scheme calc
_refine_ls_wR_factor_gt 0.0703
_refine_ls_wR_factor_ref 0.0721
_reflns_number_gt 1692
_reflns_number_total 1867
_reflns_threshold_expression I>2\s(I)
_cod_data_source_file fy2008.cif
_cod_data_source_block I
_cod_database_code 2229980
_cod_database_fobs_code 2229980

loop_
_symmetry_equiv_pos_as_xyz
'x, y, z'
'-x+1/2, -y, z+1/2'
'x+1/2, -y+1/2, -z'
'-x, y+1/2, -z+1/2'

loop_
_atom_site_type_symbol
_atom_site_label
_atom_site_fract_x
_atom_site_fract_y
_atom_site_fract_z
_atom_site_U_iso_or_equiv
_atom_site_adp_type
_atom_site_calc_flag
_atom_site_refinement_flags
_atom_site_occupancy
_atom_site_disorder_assembly
_atom_site_disorder_group
Br Br1 0.94179(9) 0.02569(3) 0.353315(15) 0.04357(12) Uani d . 1 . .
O O1 0.7669(6) -0.1520(2) 0.22942(12) 0.0462(6) Uani d . 1 . .
C C1 0.6825(7) -0.0344(3) 0.21549(14) 0.0288(5) Uani d . 1 . .
C C2 0.7424(7) 0.0837(3) 0.26609(14) 0.0302(6) Uani d . 1 . .
H H21 0.5345 0.1292 0.2771 0.036 Uiso calc R 1 . .
H H22 0.8828 0.1527 0.2426 0.036 Uiso calc R 1 . .
C C3 0.5113(6) -0.0030(2) 0.14809(12) 0.0269(5) Uani d . 1 . .
C C4 0.4564(9) -0.1109(3) 0.10021(14) 0.0361(6) Uani d . 1 . .
H H4 0.5303 -0.2014 0.1111 0.043 Uiso calc R 1 . .
C C5 0.2955(9) -0.0866(3) 0.03729(16) 0.0416(7) Uani d . 1 . .
H H5 0.2609 -0.1604 0.0049 0.050 Uiso calc R 1 . .
C C6 0.1839(9) 0.0449(4) 0.02105(16) 0.0400(7) Uani d . 1 . .
H H6 0.0712 0.0610 -0.0221 0.048 Uiso calc R 1 . .
C C7 0.2374(8) 0.1525(3) 0.06797(14) 0.0355(7) Uani d . 1 . .
H H7 0.1621 0.2426 0.0569 0.043 Uiso calc R 1 . .
C C8 0.4002(7) 0.1294(3) 0.13102(14) 0.0303(6) Uani d . 1 . .
H H8 0.4366 0.2039 0.1629 0.036 Uiso calc R 1 . .

loop_
_atom_site_aniso_label
_atom_site_aniso_U_11
_atom_site_aniso_U_22
_atom_site_aniso_U_33
_atom_site_aniso_U_12
_atom_site_aniso_U_13
_atom_site_aniso_U_23
Br1 0.04576(18) 0.04907(17) 0.03589(16) -0.00752(13) -0.01195(14) 0.01138(12)
O1 0.0662(17) 0.0267(9) 0.0455(12) 0.0095(11) -0.0047(13) 0.0036(8)
C1 0.0309(13) 0.0263(11) 0.0293(13) 0.0013(11) 0.0051(11) 0.0042(10)
C2 0.0328(15) 0.0308(12) 0.0270(12) -0.0025(12) -0.0040(12) 0.0023(11)
C3 0.0288(13) 0.0273(12) 0.0246(11) -0.0022(8) 0.0046(12) 0.0001(9)
C4 0.0474(17) 0.0269(11) 0.0341(14) -0.0029(13) 0.0083(15) -0.0029(9)
C5 0.052(2) 0.0408(15) 0.0325(15) -0.0080(16) 0.0017(16) -0.0121(13)
C6 0.0385(16) 0.0567(19) 0.0247(13) -0.0042(14) -0.0012(13) 0.0008(12)
C7 0.0393(18) 0.0386(14) 0.0286(14) 0.0046(13) 0.0011(14) 0.0028(11)
C8 0.0360(16) 0.0288(12) 0.0262(13) -0.0008(11) 0.0026(12) -0.0005(9)

loop_
_atom_type_symbol
_atom_type_description
_atom_type_scat_dispersion_real
_atom_type_scat_dispersion_imag
_atom_type_scat_source
C C 0.0033 0.0016 'International Tables Vol C Tables 4.2.6.8 and 6.1.1.4'
H H 0.0000 0.0000 'International Tables Vol C Tables 4.2.6.8 and 6.1.1.4'
Br Br -0.2901 2.4595 'International Tables Vol C Tables 4.2.6.8 and 6.1.1.4'
O O 0.0106 0.0060 'International Tables Vol C Tables 4.2.6.8 and 6.1.1.4'

loop_
_geom_angle_atom_site_label_1
_geom_angle_atom_site_label_2
_geom_angle_atom_site_label_3
_geom_angle_site_symmetry_1
_geom_angle_site_symmetry_3
_geom_angle
_geom_angle_publ_flag
O1 C1 C3 . . 120.8(2) ?
O1 C1 C2 . . 121.6(3) ?
C3 C1 C2 . . 117.6(2) ?
C1 C2 Br1 . . 112.88(19) ?
C1 C2 H21 . . 109.0 ?
Br1 C2 H21 . . 109.0 ?
C1 C2 H22 . . 109.0 ?
Br1 C2 H22 . . 109.0 ?
H21 C2 H22 . . 107.8 ?
C4 C3 C8 . . 118.8(2) ?
C4 C3 C1 . . 118.4(2) ?
C8 C3 C1 . . 122.8(2) ?
C5 C4 C3 . . 120.4(3) ?
C5 C4 H4 . . 119.8 ?
C3 C4 H4 . . 119.8 ?
C4 C5 C6 . . 120.4(3) ?
C4 C5 H5 . . 119.8 ?
C6 C5 H5 . . 119.8 ?
C7 C6 C5 . . 119.7(3) ?
C7 C6 H6 . . 120.1 ?
C5 C6 H6 . . 120.1 ?
C6 C7 C8 . . 120.3(3) ?
C6 C7 H7 . . 119.8 ?
C8 C7 H7 . . 119.8 ?
C7 C8 C3 . . 120.4(2) ?
C7 C8 H8 . . 119.8 ?
C3 C8 H8 . . 119.8 ?

loop_
_geom_bond_atom_site_label_1
_geom_bond_atom_site_label_2
_geom_bond_site_symmetry_2
_geom_bond_distance
_geom_bond_publ_flag
Br1 C2 . 1.922(3) ?
O1 C1 . 1.219(3) ?
C1 C3 . 1.485(4) ?
C1 C2 . 1.508(4) ?
C2 H21 . 0.9900 ?
C2 H22 . 0.9900 ?
C3 C4 . 1.397(3) ?
C3 C8 . 1.399(3) ?
C4 C5 . 1.379(4) ?
C4 H4 . 0.9500 ?
C5 C6 . 1.388(5) ?
C5 H5 . 0.9500 ?
C6 C7 . 1.382(4) ?
C6 H6 . 0.9500 ?
C7 C8 . 1.383(4) ?
C7 H7 . 0.9500 ?
C8 H8 . 0.9500 ?

loop_
_geom_hbond_atom_site_label_D
_geom_hbond_atom_site_label_H
_geom_hbond_atom_site_label_A
_geom_hbond_site_symmetry_A
_geom_hbond_distance_DH
_geom_hbond_distance_HA
_geom_hbond_distance_DA
_geom_hbond_angle_DHA
C2 H21 O1 4_655 0.99 2.46 3.317(4) 145
C2 H22 O1 4_755 0.99 2.44 3.268(4) 141
C8 H8 O1 4_655 0.95 2.60 3.442(3) 148

loop_
_geom_torsion_atom_site_label_1
_geom_torsion_atom_site_label_2
_geom_torsion_atom_site_label_3
_geom_torsion_atom_site_label_4
_geom_torsion_site_symmetry_1
_geom_torsion_site_symmetry_2
_geom_torsion_site_symmetry_3
_geom_torsion_site_symmetry_4
_geom_torsion
_geom_torsion_publ_flag
O1 C1 C2 Br1 . . . . -2.6(4) ?
C3 C1 C2 Br1 . . . . 176.40(19) ?
O1 C1 C3 C4 . . . . -1.6(4) ?
C2 C1 C3 C4 . . . . 179.4(3) ?
O1 C1 C3 C8 . . . . 177.7(3) ?
C2 C1 C3 C8 . . . . -1.3(4) ?
C8 C3 C4 C5 . . . . 0.0(4) ?
C1 C3 C4 C5 . . . . 179.4(3) ?
C3 C4 C5 C6 . . . . -0.5(5) ?
C4 C5 C6 C7 . . . . 0.7(5) ?
C5 C6 C7 C8 . . . . -0.3(5) ?
C6 C7 C8 C3 . . . . -0.2(4) ?
C4 C3 C8 C7 . . . . 0.3(4) ?
C1 C3 C8 C7 . . . . -179.0(3) ?

loop_
_cod_related_entry_id
_cod_related_entry_database
_cod_related_entry_code
1 ChemSpider 6023
